data_4517868
loop_
_publ_author_name
'Chen, Jun'
'Boott, Charlotte E.'
'Lewis, Lev'
'Siu, Andrew'
'Al-Debasi, Renad'
'Carta, Veronica'
'Fogh, Amanda A.'
'Kurek, Daniel Z.'
'Wang, Lilo'
'MacLachlan, Mark J.'
'Hum, Gabriel'

_publ_section_title
;
 Amino Acid-Containing Phase-Selective Organogelators: A Water-Based
 Delivery System for Oil Spill Treatment
;
_journal_name_full 'ACS Omega'
_journal_paper_doi 10.1021/acsomega.0c01821
_journal_year 2020
_chemical_absolute_configuration unk
_chemical_compound_source synthesised
_chemical_formula_moiety 'C21 H33 N1 O3'
_chemical_formula_sum 'C21 H33 N O3'
_chemical_formula_weight 347.50
_space_group_IT_number 19
_space_group_name_Hall 'P 2ac 2ab'
_space_group_name_H-M_alt 'P 21 21 21'
_symmetry_cell_setting orthorhombic
_symmetry_space_group_name_Hall 'P 2ac 2ab'
_symmetry_space_group_name_H-M 'P 21 21 21'
_atom_sites_solution_hydrogens difmap
_atom_sites_solution_primary other
_cell_angle_alpha 90
_cell_angle_beta 90
_cell_angle_gamma 90
_cell_formula_units_Z 4
_cell_length_a 12.76230(6)
_cell_length_b 28.93800(9)
_cell_length_c 5.32290(4)
_cell_measurement_reflns_used 1201
_cell_measurement_temperature 100
_cell_measurement_theta_max 27.39
_cell_measurement_theta_min 2.65
_cell_volume 1965.829(18)
_computing_cell_refinement 'Apex3, (Bruker, 2016)'
_computing_data_collection 'Apex3, (Bruker, 2016)'
_computing_data_reduction 'Apex3, (Bruker, 2016)'
_computing_publication_material 'CRYSTALS (Betteridge et al., 2003)'
_computing_structure_refinement 'CRYSTALS (Betteridge et al., 2003)'
_computing_structure_solution 'Superflip (Palatinus & Chapuis, 2007)'
_diffrn_ambient_temperature 100
_diffrn_measured_fraction_theta_full 0.991
_diffrn_measured_fraction_theta_max 0.984
_diffrn_measurement_device Serial
_diffrn_measurement_device_type 'Bruker Apex Duo'
_diffrn_measurement_method \w/2\q
_diffrn_radiation_monochromator graphite
_diffrn_radiation_type 'Mo K\a'
_diffrn_radiation_wavelength 0.71073
_diffrn_reflns_av_R_equivalents 0.076
_diffrn_reflns_av_unetI/netI 0.105
_diffrn_reflns_limit_h_max 16
_diffrn_reflns_limit_h_min -16
_diffrn_reflns_limit_k_max 37
_diffrn_reflns_limit_k_min -37
_diffrn_reflns_limit_l_max 6
_diffrn_reflns_limit_l_min -4
_diffrn_reflns_number 9289
_diffrn_reflns_theta_full 26.097
_diffrn_reflns_theta_max 27.763
_diffrn_reflns_theta_min 1.744
_diffrn_standards_decay_% 0
_diffrn_standards_interval_count 0
_diffrn_standards_interval_time 0
_diffrn_standards_number 0
_exptl_absorpt_coefficient_mu 0.077
_exptl_absorpt_correction_T_max 1.00
_exptl_absorpt_correction_T_min 0.56
_exptl_absorpt_correction_type multi-scan
_exptl_absorpt_process_details 'Apex3, (Bruker, 2016)'
_exptl_crystal_colour colourless
_exptl_crystal_density_diffrn 1.174
_exptl_crystal_density_meas ?
_exptl_crystal_density_method 'not measured'
_exptl_crystal_description plate
_exptl_crystal_F_000 760
_exptl_crystal_size_max 0.65
_exptl_crystal_size_mid 0.40
_exptl_crystal_size_min 0.36
_refine_diff_density_max 0.75
_refine_diff_density_min -0.58
_refine_ls_extinction_method None
_refine_ls_goodness_of_fit_ref 1.0336
_refine_ls_hydrogen_treatment mixed
_refine_ls_matrix_type full
_refine_ls_number_parameters 226
_refine_ls_number_reflns 2639
_refine_ls_number_restraints 0
_refine_ls_R_factor_all 0.1168
_refine_ls_R_factor_gt 0.1096
_refine_ls_shift/su_max 0.0001005
_refine_ls_shift/su_mean 0.0000075
_refine_ls_structure_factor_coef Fsqd
_refine_ls_weighting_details
;
 Method= Modified Sheldrick 
 w=1/[\s^2^(F^2^) + ( 0.03P)^2^ +17.65P] 
 ,where P=(max(Fo^2^,0) + 2Fc^2^)/3 
;
_refine_ls_weighting_scheme calc
_refine_ls_wR_factor_all 0.2805
_refine_ls_wR_factor_gt 0.2774
_refine_ls_wR_factor_ref 0.2687
_reflns_limit_h_max 16
_reflns_limit_h_min 0
_reflns_limit_k_max 37
_reflns_limit_k_min 0
_reflns_limit_l_max 6
_reflns_limit_l_min 0
_reflns_number_gt 2301
_reflns_number_total 2644
_reflns_threshold_expression I>2.0\s(I)
_oxford_diffrn_Wilson_B_factor 1.49
_oxford_diffrn_Wilson_scale 29.02
_oxford_refine_ls_r_factor_ref 0.1152
_oxford_refine_ls_scale 0.1967(4)
_oxford_reflns_number_all 2644
_cod_data_source_file ao0c01821_si_005.cif
_cod_data_source_block 1
_cod_depositor_comments
;
The following automatic conversions were performed:

data item '_exptl_crystal_density_meas' value 'not measured' was
changed to '?' -- the value is perceived as not measured.

Automatic conversion script
Id: cif_fix_values 7556 2019-12-06 15:28:31Z antanas 
;
_cod_original_sg_symbol_Hall 'P 2ac 2ab '
_cod_original_sg_symbol_H-M 'P 21 21 21 '
_cod_original_formula_sum 'C21 H33 N1 O3'
_cod_database_code 4517868
_oxford_refine_reflns_threshold_expression_ref I>-3.0\s(I)

loop_
_symmetry_equiv_pos_as_xyz
x,y,z
-x+1/2,-y,z+1/2
x+1/2,-y+1/2,-z
-x,y+1/2,-z+1/2

loop_
_atom_site_label
_atom_site_type_symbol
_atom_site_fract_x
_atom_site_fract_y
_atom_site_fract_z
_atom_site_U_iso_or_equiv
_atom_site_occupancy
_atom_site_adp_type
_atom_site_refinement_flags_posn
_atom_site_refinement_flags_adp
_atom_site_refinement_flags_occupancy
_atom_site_disorder_assembly
_atom_site_disorder_group
_atom_site_attached_hydrogens
O1 O 0.5799(4) 0.26187(17) 0.4715(10) 0.0216 1.0000 Uani . . . . . .
C2 C 0.6282(6) 0.2597(2) 0.2664(14) 0.0163 1.0000 Uani . . . . . .
N3 N 0.7009(5) 0.22728(19) 0.2300(12) 0.0166 1.0000 Uani . . . . . .
C4 C 0.7228(5) 0.1925(2) 0.4175(14) 0.0128 1.0000 Uani . . . . . .
C5 C 0.8262(5) 0.2044(2) 0.5480(14) 0.0157 1.0000 Uani . . . . . .
O6 O 0.8303(4) 0.21514(19) 0.7692(10) 0.0240 1.0000 Uani . . . . . .
O7 O 0.9053(4) 0.20185(18) 0.3992(10) 0.0202 1.0000 Uani . . . . . .
C8 C 0.7280(6) 0.1443(2) 0.2990(15) 0.0194 1.0000 Uani . . . . . .
C9 C 0.7477(6) 0.1069(2) 0.4897(14) 0.0160 1.0000 Uani . . . . . .
C10 C 0.6665(6) 0.0924(2) 0.6483(16) 0.0242 1.0000 Uani . . . . . .
C11 C 0.6861(7) 0.0589(2) 0.8305(16) 0.0253 1.0000 Uani . . . . . .
C12 C 0.7860(7) 0.0398(2) 0.8541(16) 0.0269 1.0000 Uani . . . . . .
C13 C 0.8644(7) 0.0540(2) 0.6996(17) 0.0296 1.0000 Uani . . . . . .
C14 C 0.8467(6) 0.0877(2) 0.5161(15) 0.0189 1.0000 Uani . . . . . .
C15 C 0.6089(6) 0.2942(2) 0.0654(15) 0.0184 1.0000 Uani . . . . . .
C16 C 0.6326(6) 0.3436(2) 0.1466(14) 0.0188 1.0000 Uani . . . . . .
C17 C 0.5986(6) 0.3787(2) -0.0508(15) 0.0208 1.0000 Uani . . . . . .
C18 C 0.6314(6) 0.4279(2) 0.0065(15) 0.0189 1.0000 Uani . . . . . .
C19 C 0.5910(7) 0.4627(2) -0.1832(13) 0.0213 1.0000 Uani . . . . . .
C20 C 0.6289(6) 0.5120(2) -0.1496(14) 0.0193 1.0000 Uani . . . . . .
C21 C 0.5885(7) 0.5366(2) 0.0862(15) 0.0220 1.0000 Uani . . . . . .
C22 C 0.6191(6) 0.5871(2) 0.0923(14) 0.0180 1.0000 Uani . . . . . .
C23 C 0.5798(6) 0.6131(2) 0.3218(15) 0.0196 1.0000 Uani . . . . . .
C24 C 0.5926(6) 0.6651(2) 0.3110(15) 0.0214 1.0000 Uani . . . . . .
C25 C 0.5624(7) 0.6894(2) 0.5527(16) 0.0267 1.0000 Uani . . . . . .
H41 H 0.6658 0.1932 0.5415 0.0158 1.0000 Uiso R . . . . .
H81 H 0.7853 0.1441 0.1779 0.0239 1.0000 Uiso R . . . . .
H82 H 0.6615 0.1379 0.2165 0.0236 1.0000 Uiso R . . . . .
H101 H 0.5991 0.1049 0.6301 0.0299 1.0000 Uiso R . . . . .
H111 H 0.6319 0.0491 0.9347 0.0308 1.0000 Uiso R . . . . .
H121 H 0.7986 0.0171 0.9733 0.0331 1.0000 Uiso R . . . . .
H131 H 0.9313 0.0411 0.7175 0.0361 1.0000 Uiso R . . . . .
H141 H 0.9011 0.0972 0.4129 0.0229 1.0000 Uiso R . . . . .
H151 H 0.6530 0.2866 -0.0783 0.0221 1.0000 Uiso R . . . . .
H152 H 0.5341 0.2925 0.0209 0.0218 1.0000 Uiso R . . . . .
H161 H 0.7083 0.3466 0.1761 0.0229 1.0000 Uiso R . . . . .
H162 H 0.5942 0.3498 0.3008 0.0232 1.0000 Uiso R . . . . .
H171 H 0.6302 0.3697 -0.2092 0.0259 1.0000 Uiso R . . . . .
H172 H 0.5224 0.3776 -0.0651 0.0260 1.0000 Uiso R . . . . .
H181 H 0.7073 0.4294 0.0110 0.0230 1.0000 Uiso R . . . . .
H182 H 0.6034 0.4362 0.1699 0.0231 1.0000 Uiso R . . . . .
H191 H 0.6136 0.4524 -0.3491 0.0259 1.0000 Uiso R . . . . .
H192 H 0.5144 0.4629 -0.1734 0.0258 1.0000 Uiso R . . . . .
H201 H 0.7049 0.5113 -0.1384 0.0240 1.0000 Uiso R . . . . .
H202 H 0.6083 0.5298 -0.2958 0.0241 1.0000 Uiso R . . . . .
H211 H 0.6180 0.5216 0.2347 0.0271 1.0000 Uiso R . . . . .
H212 H 0.5126 0.5344 0.0899 0.0271 1.0000 Uiso R . . . . .
H221 H 0.6951 0.5894 0.0843 0.0220 1.0000 Uiso R . . . . .
H222 H 0.5888 0.6016 -0.0546 0.0222 1.0000 Uiso R . . . . .
H231 H 0.6204 0.6020 0.4647 0.0240 1.0000 Uiso R . . . . .
H232 H 0.5061 0.6064 0.3468 0.0238 1.0000 Uiso R . . . . .
H241 H 0.6670 0.6715 0.2795 0.0260 1.0000 Uiso R . . . . .
H242 H 0.5497 0.6770 0.1750 0.0261 1.0000 Uiso R . . . . .
H253 H 0.5727 0.7223 0.5371 0.0397 1.0000 Uiso R . . . . .
H252 H 0.6060 0.6780 0.6860 0.0398 1.0000 Uiso R . . . . .
H251 H 0.4897 0.6831 0.5907 0.0399 1.0000 Uiso R . . . . .
H71 H 0.9631 0.2097 0.4606 0.0302 1.0000 Uiso . . . . . .
H31 H 0.7332 0.2259 0.0855 0.0202 1.0000 Uiso . . . . . .

loop_
_atom_site_aniso_label
_atom_site_aniso_U_11
_atom_site_aniso_U_22
_atom_site_aniso_U_33
_atom_site_aniso_U_23
_atom_site_aniso_U_13
_atom_site_aniso_U_12
O1 0.023(3) 0.024(2) 0.017(3) 0.002(2) 0.006(2) 0.008(2)
C2 0.019(3) 0.013(3) 0.017(3) 0.000(3) -0.003(3) 0.003(2)
N3 0.020(3) 0.017(3) 0.014(3) 0.004(2) 0.002(3) 0.002(2)
C4 0.012(3) 0.014(3) 0.012(3) 0.001(3) 0.001(3) 0.002(2)
C5 0.015(3) 0.014(3) 0.018(4) 0.001(3) 0.006(3) 0.000(2)
O6 0.025(3) 0.040(3) 0.007(2) -0.005(2) 0.000(2) -0.001(2)
O7 0.014(2) 0.031(3) 0.016(3) -0.002(2) -0.003(2) -0.004(2)
C8 0.024(4) 0.012(3) 0.023(4) 0.002(3) 0.003(3) -0.001(3)
C9 0.017(3) 0.012(3) 0.019(4) -0.002(3) 0.006(3) -0.001(2)
C10 0.026(4) 0.016(3) 0.031(4) -0.002(3) 0.005(4) -0.002(3)
C11 0.039(5) 0.017(3) 0.020(4) -0.002(3) 0.003(4) -0.005(3)
C12 0.044(5) 0.015(3) 0.021(4) 0.003(3) -0.010(4) -0.005(3)
C13 0.036(4) 0.020(3) 0.033(5) 0.005(4) -0.011(4) 0.003(3)
C14 0.018(3) 0.018(3) 0.020(4) 0.001(3) -0.007(3) -0.002(3)
C15 0.021(3) 0.014(3) 0.020(4) -0.000(3) -0.005(3) 0.003(3)
C16 0.027(4) 0.014(3) 0.015(3) 0.003(3) -0.004(3) 0.003(3)
C17 0.028(4) 0.016(3) 0.018(4) 0.004(3) -0.015(4) 0.002(3)
C18 0.023(3) 0.013(3) 0.021(4) 0.002(3) 0.003(3) 0.004(3)
C19 0.039(4) 0.015(3) 0.010(3) -0.000(3) 0.008(4) 0.006(3)
C20 0.025(4) 0.019(3) 0.013(3) 0.000(3) 0.009(3) 0.002(3)
C21 0.034(4) 0.016(3) 0.017(3) 0.000(3) 0.007(4) 0.001(3)
C22 0.020(3) 0.020(3) 0.013(3) 0.000(3) 0.002(3) 0.000(3)
C23 0.021(3) 0.020(3) 0.018(4) -0.000(3) -0.004(3) 0.002(3)
C24 0.025(4) 0.019(3) 0.020(4) -0.001(3) 0.003(4) 0.001(3)
C25 0.039(5) 0.019(3) 0.022(4) -0.003(3) 0.007(4) 0.001(3)

loop_
_atom_type_symbol
_atom_type_scat_dispersion_real
_atom_type_scat_dispersion_imag
_atom_type_scat_Cromer_Mann_a1
_atom_type_scat_Cromer_Mann_b1
_atom_type_scat_Cromer_Mann_a2
_atom_type_scat_Cromer_Mann_b2
_atom_type_scat_Cromer_Mann_a3
_atom_type_scat_Cromer_Mann_b3
_atom_type_scat_Cromer_Mann_a4
_atom_type_scat_Cromer_Mann_b4
_atom_type_scat_Cromer_Mann_c
_atom_type_scat_source
C 0.0033 0.0016 2.3100 20.8439 1.0200 10.2075 1.5886 0.5687 0.8650 51.6512 0.2156 'International Tables Vol C 4.2.6.8 and 6.1.1.4'
H 0.0000 0.0000 0.4930 10.5109 0.3229 26.1257 0.1402 3.1424 0.0408 57.7998 0.0030 'International Tables Vol C 4.2.6.8 and 6.1.1.4'
N 0.0061 0.0033 12.2126 0.0057 3.1322 9.8933 2.0125 28.9975 1.1663 0.5826 -11.5290 'International Tables Vol C 4.2.6.8 and 6.1.1.4'
O 0.0106 0.0060 3.0485 13.2771 2.2868 5.7011 1.5463 0.3239 0.8670 32.9089 0.2508 'International Tables Vol C 4.2.6.8 and 6.1.1.4'

loop_
_geom_angle_atom_site_label_1
_geom_angle_site_symmetry_1
_geom_angle_atom_site_label_2
_geom_angle_site_symmetry_2
_geom_angle_atom_site_label_3
_geom_angle_site_symmetry_3
_geom_angle
_geom_angle_publ_flag
O1 . C2 . N3 . 120.2(6) yes
O1 . C2 . C15 . 120.8(6) yes
N3 . C2 . C15 . 118.9(7) yes
C2 . N3 . C4 . 121.6(6) yes
C2 . N3 . H31 . 119.3 no
C4 . N3 . H31 . 119.0 no
N3 . C4 . C5 . 108.8(5) yes
N3 . C4 . C8 . 111.0(6) yes
C5 . C4 . C8 . 110.7(5) yes
N3 . C4 . H41 . 107.8 no
C5 . C4 . H41 . 109.2 no
C8 . C4 . H41 . 109.1 no
C4 . C5 . O6 . 122.2(7) yes
C4 . C5 . O7 . 112.6(6) yes
O6 . C5 . O7 . 125.2(7) yes
C5 . O7 . H71 . 115.8 no
C4 . C8 . C9 . 112.6(6) yes
C4 . C8 . H81 . 108.1 no
C9 . C8 . H81 . 108.5 no
C4 . C8 . H82 . 108.6 no
C9 . C8 . H82 . 108.3 no
H81 . C8 . H82 . 110.8 no
C8 . C9 . C10 . 119.9(7) yes
C8 . C9 . C14 . 120.5(6) yes
C10 . C9 . C14 . 119.5(7) yes
C9 . C10 . C11 . 119.7(8) yes
C9 . C10 . H101 . 120.0 no
C11 . C10 . H101 . 120.3 no
C10 . C11 . C12 . 120.1(8) yes
C10 . C11 . H111 . 119.5 no
C12 . C11 . H111 . 120.3 no
C11 . C12 . C13 . 119.9(7) yes
C11 . C12 . H121 . 120.0 no
C13 . C12 . H121 . 120.0 no
C12 . C13 . C14 . 121.0(8) yes
C12 . C13 . H131 . 119.3 no
C14 . C13 . H131 . 119.7 no
C13 . C14 . C9 . 119.7(7) yes
C13 . C14 . H141 . 120.0 no
C9 . C14 . H141 . 120.2 no
C2 . C15 . C16 . 113.2(6) yes
C2 . C15 . H151 . 108.5 no
C16 . C15 . H151 . 108.7 no
C2 . C15 . H152 . 107.4 no
C16 . C15 . H152 . 108.1 no
H151 . C15 . H152 . 111.0 no
C15 . C16 . C17 . 111.9(6) yes
C15 . C16 . H161 . 108.9 no
C17 . C16 . H161 . 109.4 no
C15 . C16 . H162 . 108.2 no
C17 . C16 . H162 . 108.3 no
H161 . C16 . H162 . 110.1 no
C16 . C17 . C18 . 114.1(6) yes
C16 . C17 . H171 . 107.6 no
C18 . C17 . H171 . 108.2 no
C16 . C17 . H172 . 108.5 no
C18 . C17 . H172 . 108.6 no
H171 . C17 . H172 . 109.8 no
C17 . C18 . C19 . 113.3(6) yes
C17 . C18 . H181 . 108.8 no
C19 . C18 . H181 . 109.1 no
C17 . C18 . H182 . 108.1 no
C19 . C18 . H182 . 108.0 no
H181 . C18 . H182 . 109.5 no
C18 . C19 . C20 . 115.9(7) yes
C18 . C19 . H191 . 107.5 no
C20 . C19 . H191 . 107.4 no
C18 . C19 . H192 . 108.0 no
C20 . C19 . H192 . 107.8 no
H191 . C19 . H192 . 110.2 no
C19 . C20 . C21 . 115.3(6) yes
C19 . C20 . H201 . 107.8 no
C21 . C20 . H201 . 107.2 no
C19 . C20 . H202 . 108.5 no
C21 . C20 . H202 . 108.7 no
H201 . C20 . H202 . 109.3 no
C20 . C21 . C22 . 112.3(6) yes
C20 . C21 . H211 . 109.0 no
C22 . C21 . H211 . 108.3 no
C20 . C21 . H212 . 108.8 no
C22 . C21 . H212 . 108.7 no
H211 . C21 . H212 . 109.8 no
C21 . C22 . C23 . 114.1(6) yes
C21 . C22 . H221 . 108.8 no
C23 . C22 . H221 . 109.3 no
C21 . C22 . H222 . 107.4 no
C23 . C22 . H222 . 107.7 no
H221 . C22 . H222 . 109.5 no
C22 . C23 . C24 . 115.1(6) yes
C22 . C23 . H231 . 106.9 no
C24 . C23 . H231 . 107.4 no
C22 . C23 . H232 . 109.4 no
C24 . C23 . H232 . 107.9 no
H231 . C23 . H232 . 110.1 no
C23 . C24 . C25 . 113.6(7) yes
C23 . C24 . H241 . 107.3 no
C25 . C24 . H241 . 107.7 no
C23 . C24 . H242 . 108.7 no
C25 . C24 . H242 . 108.9 no
H241 . C24 . H242 . 110.6 no
C24 . C25 . H253 . 110.5 no
C24 . C25 . H252 . 108.7 no
H253 . C25 . H252 . 108.9 no
C24 . C25 . H251 . 109.6 no
H253 . C25 . H251 . 109.6 no
H252 . C25 . H251 . 109.6 no

loop_
_geom_bond_atom_site_label_1
_geom_bond_site_symmetry_1
_geom_bond_atom_site_label_2
_geom_bond_site_symmetry_2
_geom_bond_distance
_geom_bond_publ_flag
O1 . C2 . 1.255(9) yes
C2 . N3 . 1.333(8) yes
C2 . C15 . 1.485(10) yes
N3 . C4 . 1.446(9) yes
N3 . H31 . 0.874 no
C4 . C5 . 1.531(9) yes
C4 . C8 . 1.532(9) yes
C4 . H41 . 0.982 no
C5 . O6 . 1.219(9) yes
C5 . O7 . 1.285(9) yes
O7 . H71 . 0.838 no
C8 . C9 . 1.505(10) yes
C8 . H81 . 0.975 no
C8 . H82 . 0.973 no
C9 . C10 . 1.400(10) yes
C9 . C14 . 1.388(10) yes
C10 . C11 . 1.394(11) yes
C10 . H101 . 0.939 no
C11 . C12 . 1.395(12) yes
C11 . H111 . 0.932 no
C12 . C13 . 1.358(12) yes
C12 . H121 . 0.927 no
C13 . C14 . 1.399(10) yes
C13 . H131 . 0.936 no
C14 . H141 . 0.927 no
C15 . C16 . 1.523(9) yes
C15 . H151 . 0.975 no
C15 . H152 . 0.985 no
C16 . C17 . 1.524(9) yes
C16 . H161 . 0.983 no
C16 . H162 . 0.973 no
C17 . C18 . 1.516(9) yes
C17 . H171 . 0.970 no
C17 . H172 . 0.977 no
C18 . C19 . 1.515(9) yes
C18 . H181 . 0.971 no
C18 . H182 . 0.970 no
C19 . C20 . 1.517(9) yes
C19 . H191 . 0.975 no
C19 . H192 . 0.980 no
C20 . C21 . 1.532(10) yes
C20 . H201 . 0.973 no
C20 . H202 . 0.969 no
C21 . C22 . 1.514(9) yes
C21 . H211 . 0.978 no
C21 . H212 . 0.971 no
C22 . C23 . 1.519(10) yes
C22 . H221 . 0.973 no
C22 . H222 . 0.969 no
C23 . C24 . 1.517(9) yes
C23 . H231 . 0.975 no
C23 . H232 . 0.970 no
C24 . C25 . 1.516(11) yes
C24 . H241 . 0.981 no
C24 . H242 . 0.971 no
C25 . H253 . 0.965 no
C25 . H252 . 0.960 no
C25 . H251 . 0.966 no

loop_
_geom_hbond_atom_site_label_D
_geom_hbond_site_symmetry_D
_geom_hbond_atom_site_label_H
_geom_hbond_site_symmetry_H
_geom_hbond_atom_site_label_A
_geom_hbond_site_symmetry_A
_geom_hbond_angle_DHA
_geom_hbond_distance_DH
_geom_hbond_distance_HA
_geom_hbond_distance_DA
_geom_hbond_publ_flag
O7 . H71 . O1 3_556 164 0.84 1.74 2.558(11) yes
N3 . H31 . O6 1_554 170 0.87 2.11 2.978(11) yes
